data_7717055
loop_
_publ_author_name
'Anastassiades, Antonis'
'Alexandropoulos, Dimitris I.'
'Buch, Christian D.'
'Piligkos, Stergios'
'Tasiopoulos, Anastasios J.'

_publ_section_title
;
 A new family of heterometallic [Cu<sub>6</sub>M<sub>4</sub>] (M = Gd, Tb,
 Dy and Y) clusters derived from the combined use of selected pyridyl
 poly-alcohol ligands.
;
_journal_issue 39
_journal_name_full 'Dalton transactions (Cambridge, England : 2003)'
_journal_page_first 16202
_journal_page_last 16211
_journal_paper_doi 10.1039/d4dt02054e
_journal_volume 53
_journal_year 2024
_chemical_formula_moiety 'C68 H80 Cu6 Gd4 N16 O44, 3(C2 H3 N)'
_chemical_formula_sum 'C74 H89 Cu6 Gd4 N19 O44'
_chemical_formula_weight 2958.88
_space_group_crystal_system tetragonal
_space_group_IT_number 114
_space_group_name_Hall 'P -4 2n'
_space_group_name_H-M_alt 'P -4 21 c'
_atom_sites_solution_hydrogens mixed
_atom_sites_solution_primary dual
_audit_block_doi 10.5517/ccdc.csd.cc2kky69
_audit_creation_date 2024-07-13
_audit_creation_method
;
Olex2 1.5
(compiled 2024.02.16 svn.r378c4104 for OlexSys, GUI svn.r6928)
;
_audit_update_record
;
2024-07-15 deposited with the CCDC.	2024-09-09 downloaded from the CCDC.
;
_cell_angle_alpha 90
_cell_angle_beta 90
_cell_angle_gamma 90
_cell_formula_units_Z 2
_cell_length_a 17.70470(10)
_cell_length_b 17.70470(10)
_cell_length_c 16.4257(2)
_cell_measurement_reflns_used 21399
_cell_measurement_temperature 180
_cell_measurement_theta_max 76.0720
_cell_measurement_theta_min 3.5130
_cell_volume 5148.74(7)
_computing_cell_refinement 'CrysAlisPro 1.171.42.49 (Rigaku OD, 2022)'
_computing_data_collection 'CrysAlisPro 1.171.42.49 (Rigaku OD, 2022)'
_computing_data_reduction 'CrysAlisPro 1.171.42.49 (Rigaku OD, 2022)'
_computing_molecular_graphics 'Olex2 1.5 (Dolomanov et al., 2009)'
_computing_publication_material 'Olex2 1.5 (Dolomanov et al., 2009)'
_computing_structure_refinement 'SHELXL 2019/3 (Sheldrick, 2015)'
_computing_structure_solution 'SHELXT 2018/2 (Sheldrick, 2018)'
_diffrn_ambient_temperature 180
_diffrn_detector 'Hybrid Pixel Array Detector'
_diffrn_detector_area_resol_mean 10.0000
_diffrn_detector_type HyPix
_diffrn_measured_fraction_theta_full 0.999
_diffrn_measured_fraction_theta_max 0.994
_diffrn_measurement_details
;
List of Runs (angles in degrees, time in seconds):

  # Type    Start    End  Width  t~exp~   \w     \q     \k     \f   Frames
#--------------------------------------------------------------------------
  1  \w    -78.00  10.00   0.40    0.50    --  -47.19  97.00  33.00  220
  2  \w    -18.00  64.00   0.40    0.50    --   47.19 -97.00 -73.00  205
  3  \w   -145.00-117.00   0.40    2.50    -- -106.00 -97.00 -73.00   70
  4  \w   -105.00 -37.00   0.40    2.50    -- -106.00  97.00  33.00  170
  5  \w     87.00 162.20   0.40    2.50    --  106.24  97.00  33.00  188
  6  \w     57.00  98.20   0.40    2.50    --  106.24 -97.00 -73.00  103
  7  \w    -28.00   3.20   0.40    0.50    --  -47.19  19.00 150.00   78
  8  \w     73.00 100.20   0.40    0.50    --   47.19 126.00-120.00   68
  9  \w    -26.00  29.20   0.40    0.50    --   47.19 -19.00-150.00  138
 10  \w     73.00 101.00   0.40    0.50    --   47.19 126.00 -90.00   70
 11  \w    -12.00  29.20   0.40    0.50    --   47.19 -19.00  90.00  103
 12  \w    -92.00 -38.00   0.40    2.50    -- -106.00 126.00 -60.00  135
 13  \w    -67.00 -35.00   0.40    2.50    -- -106.00  61.00-120.00   80
 14  \w   -100.00 -34.00   0.40    2.50    -- -106.00  77.00-120.00  165
 15  \w    -66.00 -36.00   0.40    2.50    -- -106.00  61.00  30.00   75
 16  \w    -68.00 -38.00   0.40    2.50    -- -106.00  61.00-150.00   75
 17  \w     39.00  68.20   0.40    2.50    --  106.24 -61.00   0.00   73
 18  \w     38.00  69.20   0.40    2.50    --  106.24 -61.00 -30.00   78
 19  \w     94.00 170.00   0.40    2.50    --  106.24  15.00-150.00  190
 20  \w     35.00  67.00   0.40    2.50    --  106.24 -61.00 -60.00   80
 21  \w     39.00  67.00   0.40    2.50    --  106.24 -61.00 -90.00   70
 22  \w     42.00  68.00   0.40    2.50    --  106.24 -61.00 120.00   65
 23  \w     41.00  68.20   0.40    2.50    --  106.24 -61.00  60.00   68
 24  \w     38.00  70.00   0.40    2.50    --  106.24 -61.00  90.00   80
;
_diffrn_measurement_device 'four-circle diffractometer'
_diffrn_measurement_device_type 'XtaLAB Synergy, Single source at home/near, HyPix'
_diffrn_measurement_method '\w scans'
_diffrn_orient_matrix_type 'CrysAlisPro convention (1999,Acta A55,543-557)'
_diffrn_orient_matrix_UB_11 0.0767119000
_diffrn_orient_matrix_UB_12 -0.0377746000
_diffrn_orient_matrix_UB_13 0.0175120000
_diffrn_orient_matrix_UB_21 -0.0281827000
_diffrn_orient_matrix_UB_22 -0.0231668000
_diffrn_orient_matrix_UB_23 0.0851694000
_diffrn_orient_matrix_UB_31 -0.0299526000
_diffrn_orient_matrix_UB_32 -0.0748397000
_diffrn_orient_matrix_UB_33 -0.0351947000
_diffrn_radiation_monochromator mirror
_diffrn_radiation_probe x-ray
_diffrn_radiation_type 'Cu K\a'
_diffrn_radiation_wavelength 1.54184
_diffrn_reflns_av_R_equivalents 0.0487
_diffrn_reflns_av_unetI/netI 0.0264
_diffrn_reflns_Laue_measured_fraction_full 0.999
_diffrn_reflns_Laue_measured_fraction_max 0.994
_diffrn_reflns_limit_h_max 22
_diffrn_reflns_limit_h_min -21
_diffrn_reflns_limit_k_max 20
_diffrn_reflns_limit_k_min -22
_diffrn_reflns_limit_l_max 20
_diffrn_reflns_limit_l_min -20
_diffrn_reflns_number 35749
_diffrn_reflns_point_group_measured_fraction_full 0.999
_diffrn_reflns_point_group_measured_fraction_max 0.985
_diffrn_reflns_theta_full 67.684
_diffrn_reflns_theta_max 76.761
_diffrn_reflns_theta_min 3.530
_diffrn_source 'micro-focus sealed X-ray tube'
_diffrn_source_type 'PhotonJet (Cu) X-ray Source'
_exptl_absorpt_coefficient_mu 18.497
_exptl_absorpt_correction_T_max 1.000
_exptl_absorpt_correction_T_min 0.253
_exptl_absorpt_correction_type gaussian
_exptl_absorpt_process_details
;
CrysAlisPro 1.171.42.49 (Rigaku Oxford Diffraction, 2022)
Numerical absorption correction based on gaussian integration over
a multifaceted crystal model
Empirical absorption correction using spherical harmonics,
implemented in SCALE3 ABSPACK scaling algorithm.
;
_exptl_crystal_colour 'dark blue'
_exptl_crystal_colour_modifier dark
_exptl_crystal_colour_primary blue
_exptl_crystal_density_diffrn 1.909
_exptl_crystal_description block
_exptl_crystal_F_000 2896
_exptl_crystal_size_max 0.255
_exptl_crystal_size_mid 0.201
_exptl_crystal_size_min 0.05
_refine_diff_density_max 0.882
_refine_diff_density_min -0.924
_refine_diff_density_rms 0.111
_refine_ls_abs_structure_details
;
 Flack x determined using 2147 quotients [(I+)-(I-)]/[(I+)+(I-)]
 (Parsons, Flack and Wagner, Acta Cryst. B69 (2013) 249-259).
;
_refine_ls_abs_structure_Flack -0.007(3)
_refine_ls_extinction_method none
_refine_ls_goodness_of_fit_ref 1.041
_refine_ls_hydrogen_treatment mixed
_refine_ls_matrix_type full
_refine_ls_number_parameters 343
_refine_ls_number_reflns 5354
_refine_ls_number_restraints 42
_refine_ls_restrained_S_all 1.041
_refine_ls_R_factor_all 0.0456
_refine_ls_R_factor_gt 0.0439
_refine_ls_shift/su_max 0.000
_refine_ls_shift/su_mean 0.000
_refine_ls_structure_factor_coef Fsqd
_refine_ls_weighting_details 'w=1/[\s^2^(Fo^2^)+(0.0573P)^2^+24.1025P] where P=(Fo^2^+2Fc^2^)/3'
_refine_ls_weighting_scheme calc
_refine_ls_wR_factor_gt 0.1126
_refine_ls_wR_factor_ref 0.1142
_reflns_Friedel_coverage 0.797
_reflns_Friedel_fraction_full 0.998
_reflns_Friedel_fraction_max 0.973
_reflns_number_gt 5158
_reflns_number_total 5354
_reflns_threshold_expression 'I > 2\s(I)'
_cod_data_source_file d4dt02054e2.cif
_cod_data_source_block at_cu6gd4
_cod_depositor_comments 'Adding full bibliography for 7717055--7717058.cif.'
_cod_original_cell_volume 5148.74(9)
_cod_database_code 7717055
_shelx_shelxl_version_number 2019/3
_chemical_oxdiff_formula 'Cu6 Gd4 N8 O40 C100 H100'
_shelx_space_group_comment
;
The symmetry employed for this shelxl refinement is uniquely defined
by the following loop, which should always be used as a source of
symmetry information in preference to the above space-group names.
They are only intended as comments.
;
_shelx_estimated_absorpt_t_max 0.458
_shelx_estimated_absorpt_t_min 0.088
_olex2_refinement_description
;
1. Fixed Uiso
 At 1.2 times of:
  All C(H) groups, All C(H,H) groups
 At 1.5 times of:
  All C(H,H,H) groups, All O(H) groups
2. Restrained distances
 O5-H5
 0.85 with sigma of 0.01
 C10-H5
 1.880761 with sigma of 0.02
 Cu2-H5
 3.067003 with sigma of 0.02
3. Rigid bond restraints
 O10, N4, O11, O9
 with sigma for 1-2 distances of 0.001 and sigma for 1-3 distances of 0.001
 N5, C18, C19
 with sigma for 1-2 distances of 0.001 and sigma for 1-3 distances of 0.001
4. Uiso/Uaniso restraints and constraints
O10 \\sim N4 \\sim O11 \\sim O9: within 2A with sigma of 0.001 and sigma for
terminal atoms of 0.002 within 2A
C19 \\sim C18 \\sim N5: within 2A with sigma of 0.001 and sigma for terminal
atoms of 0.002 within 2A
5. Others
 Fixed Sof: C18(0.75) N5(0.75) C19(0.75) H19a(0.75) H19b(0.75) H19c(0.75)
6.a Ternary CH refined with riding coordinates:
 C12(H12)
6.b Secondary CH2 refined with riding coordinates:
 C1(H1a,H1b), C2(H2a,H2b), C3(H3a,H3b), C11(H11a,H11b), C10(H10a,H10b)
6.c Aromatic/amide H refined with riding coordinates:
 C6(H6), C17(H17), C7(H7), C8(H8), C14(H14), C9(H9), C16(H16), C15(H15)
6.d Idealised Me refined as rotating group:
 C19(H19a,H19b,H19c)
;
_smtbx_masks_void_probe_radius 1.2
_smtbx_masks_void_truncation_radius 1.2
_olex2_submission_special_instructions 'No special instructions were received'
_oxdiff_exptl_absorpt_empirical_details
;
Empirical correction (ABSPACK) includes:
- Absorption correction using spherical harmonics
- Frame scaling
- Detector area scaling
- B-factor correction
;
_oxdiff_exptl_absorpt_empirical_full_max 1.851
_oxdiff_exptl_absorpt_empirical_full_min 0.619

loop_
_space_group_symop_operation_xyz
'x, y, z'
'-x, -y, z'
'y, -x, -z'
'-y, x, -z'
'-x+1/2, y+1/2, -z+1/2'
'x+1/2, -y+1/2, -z+1/2'
'-y+1/2, -x+1/2, z+1/2'
'y+1/2, x+1/2, z+1/2'

loop_
_atom_site_label
_atom_site_type_symbol
_atom_site_fract_x
_atom_site_fract_y
_atom_site_fract_z
_atom_site_U_iso_or_equiv
_atom_site_adp_type
_atom_site_occupancy
_atom_site_site_symmetry_order
_atom_site_calc_flag
_atom_site_refinement_flags_posn
_atom_site_refinement_flags_adp
_atom_site_refinement_flags_occupancy
_atom_site_disorder_assembly
_atom_site_disorder_group
Gd1 Gd 0.53900(3) 0.68117(3) 0.66074(4) 0.03008(15) Uani 1 1 d . . . . .
Cu1 Cu 0.500000 0.500000 0.65567(12) 0.0308(4) Uani 1 2 d S T P . .
Cu2 Cu 0.74284(8) 0.35556(7) 0.49269(8) 0.0328(3) Uani 1 1 d D . . . .
O1 O 0.5856(3) 0.5627(4) 0.6703(4) 0.0352(14) Uani 1 1 d . . . . .
O3 O 0.7010(4) 0.4560(4) 0.4759(4) 0.0348(13) Uani 1 1 d . . . . .
O2 O 0.5549(3) 0.4082(3) 0.6370(4) 0.0330(14) Uani 1 1 d . . . . .
O4 O 0.7082(5) 0.3394(4) 0.3830(4) 0.0422(16) Uani 1 1 d . . . . .
O8 O 0.5572(5) 0.6947(6) 0.9120(5) 0.059(2) Uani 1 1 d . . . . .
N1 N 0.7919(4) 0.3921(4) 0.5952(5) 0.0320(15) Uani 1 1 d . . . . .
N2 N 0.7586(4) 0.2447(4) 0.5150(5) 0.0353(16) Uani 1 1 d . . . . .
O6 O 0.6066(4) 0.7013(5) 0.7912(4) 0.0474(18) Uani 1 1 d . . . . .
O7 O 0.4900(4) 0.6730(7) 0.8031(5) 0.062(2) Uani 1 1 d . . . . .
O5 O 0.8614(5) 0.3383(6) 0.4248(6) 0.067(2) Uani 1 1 d D . . . .
H5 H 0.906(2) 0.355(7) 0.430(8) 0.100 Uiso 1 1 d D U . . .
N3 N 0.5517(5) 0.6886(5) 0.8377(5) 0.0417(18) Uani 1 1 d . . . . .
C6 C 0.8106(6) 0.4862(6) 0.6961(6) 0.037(2) Uani 1 1 d . . . . .
H6 H 0.791474 0.527254 0.727198 0.045 Uiso 1 1 calc R U . . .
O9 O 0.5210(5) 0.8175(5) 0.6909(7) 0.0682(15) Uani 1 1 d . U . . .
C13 C 0.7823(6) 0.1982(5) 0.4552(6) 0.040(2) Uani 1 1 d . . . . .
C5 C 0.7641(5) 0.4497(5) 0.6406(5) 0.0293(18) Uani 1 1 d . . . . .
O10 O 0.4183(5) 0.7566(5) 0.6668(7) 0.0684(15) Uani 1 1 d . U . . .
C1 C 0.6572(5) 0.5343(6) 0.6855(6) 0.0353(19) Uani 1 1 d . . . . .
H1A H 0.658733 0.514135 0.741704 0.042 Uiso 1 1 calc R U . . .
H1B H 0.694190 0.576057 0.682017 0.042 Uiso 1 1 calc R U . . .
C2 C 0.6730(5) 0.5025(5) 0.5385(5) 0.0320(17) Uani 1 1 d . . . . .
H2A H 0.618783 0.512310 0.527934 0.038 Uiso 1 1 calc R U . . .
H2B H 0.699555 0.551664 0.535900 0.038 Uiso 1 1 calc R U . . .
C17 C 0.7437(5) 0.2156(5) 0.5893(6) 0.038(2) Uani 1 1 d . . . . .
H17 H 0.726751 0.248360 0.631311 0.046 Uiso 1 1 calc R U . . .
C4 C 0.6810(5) 0.4710(5) 0.6256(5) 0.0274(16) Uani 1 1 d . . . . .
C7 C 0.8852(5) 0.4631(6) 0.7065(6) 0.043(2) Uani 1 1 d . . . . .
H7 H 0.917227 0.488403 0.744020 0.051 Uiso 1 1 calc R U . . .
C8 C 0.9115(5) 0.4036(6) 0.6622(7) 0.042(2) Uani 1 1 d . . . . .
H8 H 0.961748 0.385847 0.669215 0.051 Uiso 1 1 calc R U . . .
C3 C 0.6339(5) 0.3985(5) 0.6402(5) 0.0326(19) Uani 1 1 d . . . . .
H3A H 0.648555 0.360530 0.598875 0.039 Uiso 1 1 calc R U . . .
H3B H 0.647389 0.377823 0.694265 0.039 Uiso 1 1 calc R U . . .
C14 C 0.7926(7) 0.1219(6) 0.4697(7) 0.050(3) Uani 1 1 d . . . . .
H14 H 0.810147 0.089323 0.427832 0.060 Uiso 1 1 calc R U . . .
C12 C 0.7936(7) 0.2302(6) 0.3723(7) 0.051(3) Uani 1 1 d . . . . .
H12 H 0.802309 0.186476 0.334952 0.061 Uiso 1 1 calc R U . . .
N4 N 0.4482(6) 0.8149(6) 0.6949(8) 0.0687(14) Uani 1 1 d . U . . .
C9 C 0.8636(6) 0.3697(5) 0.6067(6) 0.040(2) Uani 1 1 d . . . . .
H9 H 0.882246 0.328712 0.575182 0.047 Uiso 1 1 calc R U . . .
C11 C 0.7225(8) 0.2711(6) 0.3413(7) 0.058(3) Uani 1 1 d . . . . .
H11A H 0.728487 0.281861 0.282565 0.069 Uiso 1 1 calc R U . . .
H11B H 0.678369 0.237227 0.347776 0.069 Uiso 1 1 calc R U . . .
C16 C 0.7521(7) 0.1407(6) 0.6059(7) 0.051(3) Uani 1 1 d . . . . .
H16 H 0.740862 0.121457 0.658501 0.061 Uiso 1 1 calc R U . . .
O11 O 0.4107(5) 0.8657(6) 0.7238(7) 0.0746(17) Uani 1 1 d . U . . .
C15 C 0.7768(8) 0.0941(7) 0.5463(8) 0.056(3) Uani 1 1 d . . . . .
H15 H 0.783291 0.041797 0.557249 0.067 Uiso 1 1 calc R U . . .
C10 C 0.8608(9) 0.2798(9) 0.3655(9) 0.072(4) Uani 1 1 d D . . . .
H10A H 0.906962 0.248830 0.371649 0.086 Uiso 1 1 calc R U . . .
H10B H 0.861781 0.302744 0.310493 0.086 Uiso 1 1 calc R U . . .
C18 C 1.0559(11) 0.4187(12) 0.4661(16) 0.081(4) Uani 0.75 1 d . U P . .
N5 N 1.0028(10) 0.4030(10) 0.4382(12) 0.082(4) Uani 0.75 1 d . U P . .
C19 C 1.1257(10) 0.4403(12) 0.4982(16) 0.082(4) Uani 0.75 1 d . U P . .
H19A H 1.164406 0.403857 0.481472 0.123 Uiso 0.75 1 calc R U P . .
H19B H 1.122672 0.441615 0.557712 0.123 Uiso 0.75 1 calc R U P . .
H19C H 1.139081 0.490558 0.477733 0.123 Uiso 0.75 1 calc R U P . .

loop_
_atom_site_aniso_label
_atom_site_aniso_U_11
_atom_site_aniso_U_22
_atom_site_aniso_U_33
_atom_site_aniso_U_23
_atom_site_aniso_U_13
_atom_site_aniso_U_12
Gd1 0.0270(2) 0.0340(3) 0.0293(2) -0.0044(2) -0.0002(2) -0.00500(19)
Cu1 0.0250(8) 0.0346(9) 0.0328(9) 0.000 0.000 -0.0040(7)
Cu2 0.0371(7) 0.0295(6) 0.0317(6) -0.0008(5) 0.0013(5) 0.0076(5)
O1 0.026(3) 0.036(3) 0.043(4) -0.010(3) 0.002(3) 0.002(2)
O3 0.042(3) 0.034(3) 0.028(3) -0.001(3) 0.002(3) 0.006(3)
O2 0.024(3) 0.033(3) 0.041(4) -0.002(3) 0.004(2) -0.009(2)
O4 0.067(5) 0.028(3) 0.032(3) -0.004(3) -0.005(3) 0.015(3)
O8 0.054(5) 0.093(7) 0.031(4) -0.008(4) 0.006(3) -0.006(4)
N1 0.030(4) 0.030(4) 0.036(4) 0.002(3) -0.001(3) 0.002(3)
N2 0.038(4) 0.034(4) 0.034(4) 0.003(3) 0.001(3) 0.005(3)
O6 0.031(3) 0.070(5) 0.041(4) -0.003(3) 0.001(3) -0.010(3)
O7 0.035(4) 0.110(8) 0.040(4) -0.013(5) 0.006(3) -0.020(4)
O5 0.063(5) 0.075(6) 0.062(6) 0.002(5) 0.013(4) -0.005(5)
N3 0.037(4) 0.058(5) 0.030(4) -0.009(4) -0.002(3) -0.003(4)
C6 0.037(5) 0.037(5) 0.038(5) -0.004(4) 0.000(4) 0.001(4)
O9 0.052(3) 0.053(3) 0.100(4) -0.026(3) -0.019(3) 0.005(2)
C13 0.048(6) 0.031(5) 0.040(5) -0.002(4) -0.003(4) 0.010(4)
C5 0.026(4) 0.033(4) 0.029(4) 0.003(3) 0.001(3) -0.002(3)
O10 0.050(3) 0.055(3) 0.100(4) -0.025(3) -0.019(3) 0.006(2)
C1 0.029(4) 0.043(5) 0.034(4) -0.008(4) -0.002(3) -0.001(4)
C2 0.032(4) 0.031(4) 0.033(4) -0.004(3) 0.003(4) 0.001(4)
C17 0.040(5) 0.038(5) 0.037(5) 0.006(4) -0.004(4) 0.001(4)
C4 0.022(4) 0.028(4) 0.032(4) 0.000(3) -0.002(3) -0.007(3)
C7 0.030(4) 0.052(6) 0.046(5) 0.005(5) -0.013(4) -0.009(4)
C8 0.031(4) 0.046(5) 0.051(5) 0.006(5) -0.005(5) 0.000(4)
C3 0.032(4) 0.033(4) 0.032(4) -0.001(3) 0.002(3) -0.007(4)
C14 0.068(7) 0.038(5) 0.044(6) -0.006(4) -0.001(5) 0.015(5)
C12 0.070(7) 0.038(5) 0.044(5) 0.001(4) 0.013(5) 0.024(5)
N4 0.052(3) 0.054(3) 0.100(4) -0.026(3) -0.018(3) 0.007(2)
C9 0.037(5) 0.031(5) 0.051(6) 0.006(4) 0.000(4) 0.003(4)
C11 0.096(9) 0.042(6) 0.035(5) -0.015(5) -0.010(6) 0.020(6)
C16 0.064(7) 0.047(6) 0.042(6) 0.011(5) -0.006(5) -0.006(5)
O11 0.058(3) 0.059(3) 0.107(4) -0.029(3) -0.017(3) 0.011(3)
C15 0.070(8) 0.039(6) 0.059(7) 0.011(5) -0.002(6) 0.001(5)
C10 0.081(10) 0.074(9) 0.061(8) 0.001(7) 0.026(7) 0.026(8)
C18 0.053(5) 0.076(7) 0.115(10) -0.033(7) 0.012(6) -0.009(5)
N5 0.053(6) 0.078(7) 0.116(10) -0.032(7) 0.011(6) -0.009(5)
C19 0.054(6) 0.077(7) 0.115(10) -0.033(7) 0.011(6) -0.009(5)

loop_
_atom_type_symbol
_atom_type_description
_atom_type_scat_dispersion_real
_atom_type_scat_dispersion_imag
_atom_type_scat_source
C C 0.0181 0.0091 'International Tables Vol C Tables 4.2.6.8 and 6.1.1.4'
H H 0.0000 0.0000 'International Tables Vol C Tables 4.2.6.8 and 6.1.1.4'
Cu Cu -1.9646 0.5888 'International Tables Vol C Tables 4.2.6.8 and 6.1.1.4'
Gd Gd -8.8380 11.9157 'International Tables Vol C Tables 4.2.6.8 and 6.1.1.4'
N N 0.0311 0.0180 'International Tables Vol C Tables 4.2.6.8 and 6.1.1.4'
O O 0.0492 0.0322 'International Tables Vol C Tables 4.2.6.8 and 6.1.1.4'

loop_
_exptl_crystal_face_index_h
_exptl_crystal_face_index_k
_exptl_crystal_face_index_l
_exptl_crystal_face_perp_dist
-3 -7 8 0.0536
4 10 -3 0.0785
-1 -3 -10 0.0785
2 5 9 0.0991
4 -9 6 0.0134
-3 9 -6 0.0335
-9 6 2 0.0808
-10 -6 -2 0.1345
-9 7 -2 0.0733
-9 -4 -5 0.1287
0 11 2 0.0852
9 5 5 0.1065
-6 2 -9 0.0816
8 0 -8 0.1405
8 8 -1 0.0909
10 -5 2 0.0914
-2 -9 6 0.0596
-8 -2 8 0.0746

loop_
_geom_angle_atom_site_label_1
_geom_angle_atom_site_label_2
_geom_angle_atom_site_label_3
_geom_angle
_geom_angle_site_symmetry_1
_geom_angle_site_symmetry_3
_geom_angle_publ_flag
Cu1 Gd1 Cu2 114.85(4) . 4_656 ?
O1 Gd1 Cu1 34.03(15) . . ?
O1 Gd1 Cu2 98.79(17) . 4_656 ?
O1 Gd1 O3 101.4(2) . 4_656 ?
O1 Gd1 O2 69.0(2) . 2_665 ?
O1 Gd1 O4 82.8(3) . 4_656 ?
O1 Gd1 O6 84.1(3) . . ?
O1 Gd1 O7 90.5(3) . . ?
O1 Gd1 N3 86.8(3) . . ?
O1 Gd1 O9 159.2(3) . . ?
O1 Gd1 O10 143.0(3) . . ?
O1 Gd1 N4 160.3(3) . . ?
O3 Gd1 Cu1 97.69(17) 4_656 . ?
O3 Gd1 Cu2 34.72(17) 4_656 4_656 ?
O3 Gd1 O2 88.1(2) 4_656 2_665 ?
O3 Gd1 O4 68.0(2) 4_656 4_656 ?
O3 Gd1 O6 144.3(2) 4_656 . ?
O3 Gd1 O7 161.2(3) 4_656 . ?
O3 Gd1 N3 166.7(2) 4_656 . ?
O3 Gd1 O9 93.0(3) 4_656 . ?
O3 Gd1 O10 89.4(3) 4_656 . ?
O3 Gd1 N4 94.9(3) 4_656 . ?
O2 Gd1 Cu1 35.04(15) 2_665 . ?
O2 Gd1 Cu2 119.86(16) 2_665 4_656 ?
O2 Gd1 O6 125.9(2) 2_665 . ?
O2 Gd1 O7 82.5(3) 2_665 . ?
O2 Gd1 N3 104.6(2) 2_665 . ?
O2 Gd1 O9 127.0(3) 2_665 . ?
O2 Gd1 O10 76.2(2) 2_665 . ?
O2 Gd1 N4 101.0(3) 2_665 . ?
O4 Gd1 Cu1 112.9(2) 4_656 . ?
O4 Gd1 Cu2 34.44(17) 4_656 4_656 ?
O4 Gd1 O2 138.7(2) 4_656 2_665 ?
O4 Gd1 O6 77.9(2) 4_656 . ?
O4 Gd1 O7 128.6(2) 4_656 . ?
O4 Gd1 N3 103.2(2) 4_656 . ?
O4 Gd1 O9 88.8(3) 4_656 . ?
O4 Gd1 O10 133.5(3) 4_656 . ?
O4 Gd1 N4 113.8(3) 4_656 . ?
O6 Gd1 Cu1 105.3(2) . . ?
O6 Gd1 Cu2 109.70(17) . 4_656 ?
O6 Gd1 O7 50.8(2) . . ?
O6 Gd1 N3 25.3(2) . . ?
O6 Gd1 O9 75.5(3) . . ?
O6 Gd1 O10 107.4(3) . . ?
O6 Gd1 N4 89.0(3) . . ?
O7 Gd1 Cu1 83.9(3) . . ?
O7 Gd1 Cu2 157.6(2) . 4_656 ?
O7 Gd1 N3 25.5(2) . . ?
O7 Gd1 O10 72.5(4) . . ?
O7 Gd1 N4 71.1(4) . . ?
N3 Gd1 Cu1 94.90(19) . . ?
N3 Gd1 Cu2 134.24(17) . 4_656 ?
O9 Gd1 Cu1 158.1(2) . . ?
O9 Gd1 Cu2 84.5(3) . 4_656 ?
O9 Gd1 O7 79.9(4) . . ?
O9 Gd1 N3 76.6(3) . . ?
O9 Gd1 O10 50.9(3) . . ?
O9 Gd1 N4 26.1(3) . . ?
O10 Gd1 Cu1 109.9(2) . . ?
O10 Gd1 Cu2 109.4(3) . 4_656 ?
O10 Gd1 N3 90.1(3) . . ?
O10 Gd1 N4 25.2(3) . . ?
N4 Gd1 Cu1 133.0(2) . . ?
N4 Gd1 Cu2 100.9(3) . 4_656 ?
N4 Gd1 N3 79.3(3) . . ?
Gd1 Cu1 Gd1 177.09(7) . 2_665 ?
O1 Cu1 Gd1 137.53(19) . 2_665 ?
O1 Cu1 Gd1 41.92(19) 2_665 2_665 ?
O1 Cu1 Gd1 137.53(19) 2_665 . ?
O1 Cu1 Gd1 41.92(19) . . ?
O1 Cu1 O1 165.4(4) 2_665 . ?
O1 Cu1 O2 96.4(3) . . ?
O1 Cu1 O2 96.4(3) 2_665 2_665 ?
O1 Cu1 O2 86.0(3) . 2_665 ?
O1 Cu1 O2 86.0(3) 2_665 . ?
O2 Cu1 Gd1 136.49(17) 2_665 2_665 ?
O2 Cu1 Gd1 136.50(17) . . ?
O2 Cu1 Gd1 44.18(17) . 2_665 ?
O2 Cu1 Gd1 44.18(17) 2_665 . ?
O2 Cu1 O2 161.6(4) . 2_665 ?
O3 Cu2 Gd1 41.70(18) . 3_566 ?
O3 Cu2 N1 89.4(3) . . ?
O3 Cu2 N2 165.5(3) . . ?
O3 Cu2 O5 112.6(3) . . ?
O4 Cu2 Gd1 42.96(19) . 3_566 ?
O4 Cu2 O3 83.2(3) . . ?
O4 Cu2 N1 166.8(3) . . ?
O4 Cu2 N2 94.0(3) . . ?
O4 Cu2 O5 79.9(3) . . ?
N1 Cu2 Gd1 126.8(2) . 3_566 ?
N1 Cu2 N2 95.8(3) . . ?
N1 Cu2 O5 93.0(3) . . ?
N2 Cu2 Gd1 136.9(2) . 3_566 ?
N2 Cu2 O5 80.7(3) . . ?
O5 Cu2 Gd1 90.4(2) . 3_566 ?
Cu1 O1 Gd1 104.1(3) . . ?
C1 O1 Gd1 133.1(6) . . ?
C1 O1 Cu1 122.8(6) . . ?
Cu2 O3 Gd1 103.6(3) . 3_566 ?
C2 O3 Gd1 130.1(5) . 3_566 ?
C2 O3 Cu2 124.4(5) . . ?
Cu1 O2 Gd1 100.8(2) . 2_665 ?
C3 O2 Gd1 128.3(5) . 2_665 ?
C3 O2 Cu1 126.9(5) . . ?
Cu2 O4 Gd1 102.6(3) . 3_566 ?
C11 O4 Gd1 133.0(6) . 3_566 ?
C11 O4 Cu2 121.6(6) . . ?
C5 N1 Cu2 123.2(6) . . ?
C9 N1 Cu2 115.6(7) . . ?
C9 N1 C5 119.2(8) . . ?
C13 N2 Cu2 120.3(6) . . ?
C13 N2 C17 119.1(8) . . ?
C17 N2 Cu2 120.6(6) . . ?
N3 O6 Gd1 97.2(5) . . ?
N3 O7 Gd1 96.2(6) . . ?
Cu2 O5 H5 136(3) . . ?
C10 O5 Cu2 113.9(8) . . ?
C10 O5 H5 109(3) . . ?
O8 N3 Gd1 177.5(8) . . ?
O8 N3 O6 121.8(8) . . ?
O8 N3 O7 122.3(9) . . ?
O6 N3 Gd1 57.5(4) . . ?
O6 N3 O7 115.8(8) . . ?
O7 N3 Gd1 58.3(5) . . ?
C5 C6 H6 119.8 . . ?
C5 C6 C7 120.4(9) . . ?
C7 C6 H6 119.8 . . ?
N4 O9 Gd1 96.0(7) . . ?
N2 C13 C14 120.7(10) . . ?
N2 C13 C12 118.5(9) . . ?
C14 C13 C12 120.8(9) . . ?
N1 C5 C6 119.8(8) . . ?
N1 C5 C4 116.3(7) . . ?
C6 C5 C4 123.9(8) . . ?
N4 O10 Gd1 95.3(7) . . ?
O1 C1 H1A 108.9 . . ?
O1 C1 H1B 108.9 . . ?
O1 C1 C4 113.4(7) . . ?
H1A C1 H1B 107.7 . . ?
C4 C1 H1A 108.9 . . ?
C4 C1 H1B 108.9 . . ?
O3 C2 H2A 108.4 . . ?
O3 C2 H2B 108.4 . . ?
O3 C2 C4 115.7(7) . . ?
H2A C2 H2B 107.4 . . ?
C4 C2 H2A 108.4 . . ?
C4 C2 H2B 108.4 . . ?
N2 C17 H17 119.0 . . ?
N2 C17 C16 122.0(10) . . ?
C16 C17 H17 119.0 . . ?
C5 C4 C1 109.6(7) . . ?
C5 C4 C2 109.0(7) . . ?
C5 C4 C3 106.7(7) . . ?
C2 C4 C1 107.6(7) . . ?
C2 C4 C3 113.2(7) . . ?
C3 C4 C1 110.8(7) . . ?
C6 C7 H7 120.4 . . ?
C8 C7 C6 119.1(9) . . ?
C8 C7 H7 120.4 . . ?
C7 C8 H8 120.7 . . ?
C7 C8 C9 118.5(9) . . ?
C9 C8 H8 120.7 . . ?
O2 C3 C4 115.3(7) . . ?
O2 C3 H3A 108.5 . . ?
O2 C3 H3B 108.5 . . ?
C4 C3 H3A 108.5 . . ?
C4 C3 H3B 108.5 . . ?
H3A C3 H3B 107.5 . . ?
C13 C14 H14 120.7 . . ?
C15 C14 C13 118.7(10) . . ?
C15 C14 H14 120.7 . . ?
C13 C12 H12 106.7 . . ?
C13 C12 C11 111.9(10) . . ?
C11 C12 H12 106.7 . . ?
C10 C12 C13 113.7(11) . . ?
C10 C12 H12 106.7 . . ?
C10 C12 C11 110.6(10) . . ?
O9 N4 Gd1 57.9(6) . . ?
O10 N4 Gd1 59.4(6) . . ?
O10 N4 O9 115.7(10) . . ?
O11 N4 Gd1 167.9(11) . . ?
O11 N4 O9 122.6(11) . . ?
O11 N4 O10 121.7(11) . . ?
N1 C9 C8 123.0(9) . . ?
N1 C9 H9 118.5 . . ?
C8 C9 H9 118.5 . . ?
O4 C11 C12 112.9(9) . . ?
O4 C11 H11A 109.0 . . ?
O4 C11 H11B 109.0 . . ?
C12 C11 H11A 109.0 . . ?
C12 C11 H11B 109.0 . . ?
H11A C11 H11B 107.8 . . ?
C17 C16 H16 120.5 . . ?
C15 C16 C17 119.0(11) . . ?
C15 C16 H16 120.5 . . ?
C14 C15 H15 119.7 . . ?
C16 C15 C14 120.5(11) . . ?
C16 C15 H15 119.7 . . ?
O5 C10 C12 112.7(10) . . ?
O5 C10 H10A 109.1 . . ?
O5 C10 H10B 109.1 . . ?
C12 C10 H10A 109.1 . . ?
C12 C10 H10B 109.1 . . ?
H10A C10 H10B 107.8 . . ?
N5 C18 C19 177(3) . . ?
C18 C19 H19A 109.5 . . ?
C18 C19 H19B 109.5 . . ?
C18 C19 H19C 109.5 . . ?
H19A C19 H19B 109.5 . . ?
H19A C19 H19C 109.5 . . ?
H19B C19 H19C 109.5 . . ?

loop_
_geom_bond_atom_site_label_1
_geom_bond_atom_site_label_2
_geom_bond_distance
_geom_bond_site_symmetry_2
_geom_bond_publ_flag
Gd1 Cu1 3.2820(5) . ?
Gd1 Cu2 3.3210(14) 4_656 ?
Gd1 O1 2.260(6) . ?
Gd1 O3 2.273(6) 4_656 ?
Gd1 O2 2.328(6) 2_665 ?
Gd1 O4 2.319(6) 4_656 ?
Gd1 O6 2.481(7) . ?
Gd1 O7 2.498(8) . ?
Gd1 N3 2.918(8) . ?
Gd1 O9 2.484(9) . ?
Gd1 O10 2.522(9) . ?
Gd1 N4 2.916(11) . ?
Cu1 O1 1.893(6) 2_665 ?
Cu1 O1 1.894(6) . ?
Cu1 O2 1.918(6) 2_665 ?
Cu1 O2 1.918(6) . ?
Cu2 O3 1.946(7) . ?
Cu2 O4 1.925(7) . ?
Cu2 N1 2.002(8) . ?
Cu2 N2 2.017(8) . ?
Cu2 O5 2.397(9) . ?
O1 C1 1.386(11) . ?
O3 C2 1.409(10) . ?
O2 C3 1.411(11) . ?
O4 C11 1.413(11) . ?
O8 N3 1.229(11) . ?
N1 C5 1.356(12) . ?
N1 C9 1.343(12) . ?
N2 C13 1.349(12) . ?
N2 C17 1.351(12) . ?
O6 N3 1.256(11) . ?
O7 N3 1.262(11) . ?
O5 H5 0.850(13) . ?
O5 C10 1.422(17) . ?
C6 H6 0.9500 . ?
C6 C5 1.389(13) . ?
C6 C7 1.393(14) . ?
O9 N4 1.292(14) . ?
C13 C14 1.385(14) . ?
C13 C12 1.487(15) . ?
C5 C4 1.539(12) . ?
O10 N4 1.248(13) . ?
C1 H1A 0.9900 . ?
C1 H1B 0.9900 . ?
C1 C4 1.550(12) . ?
C2 H2A 0.9900 . ?
C2 H2B 0.9900 . ?
C2 C4 1.542(12) . ?
C17 H17 0.9500 . ?
C17 C16 1.362(14) . ?
C4 C3 1.547(11) . ?
C7 H7 0.9500 . ?
C7 C8 1.363(16) . ?
C8 H8 0.9500 . ?
C8 C9 1.383(14) . ?
C3 H3A 0.9900 . ?
C3 H3B 0.9900 . ?
C14 H14 0.9500 . ?
C14 C15 1.379(17) . ?
C12 H12 1.0000 . ?
C12 C11 1.538(16) . ?
C12 C10 1.48(2) . ?
N4 O11 1.215(14) . ?
C9 H9 0.9500 . ?
C11 H11A 0.9900 . ?
C11 H11B 0.9900 . ?
C16 H16 0.9500 . ?
C16 C15 1.353(18) . ?
C15 H15 0.9500 . ?
C10 H10A 0.9900 . ?
C10 H10B 0.9900 . ?
C18 N5 1.08(3) . ?
C18 C19 1.40(3) . ?
C19 H19A 0.9800 . ?
C19 H19B 0.9800 . ?
C19 H19C 0.9800 . ?

loop_
_geom_torsion_atom_site_label_1
_geom_torsion_atom_site_label_2
_geom_torsion_atom_site_label_3
_geom_torsion_atom_site_label_4
_geom_torsion
_geom_torsion_site_symmetry_1
_geom_torsion_site_symmetry_2
_geom_torsion_site_symmetry_3
_geom_torsion_site_symmetry_4
_geom_torsion_publ_flag
Gd1 Cu1 O1 Gd1 -175.74(10) 2_665 . . . ?
Gd1 Cu1 O1 C1 2.6(9) 2_665 . . . ?
Gd1 Cu1 O1 C1 178.3(9) . . . . ?
Gd1 O1 C1 C4 -132.8(7) . . . . ?
Gd1 O3 C2 C4 164.7(5) 3_566 . . . ?
Gd1 O2 C3 C4 -176.9(5) 2_665 . . . ?
Gd1 O4 C11 C12 131.1(9) 3_566 . . . ?
Gd1 O6 N3 O8 -177.2(9) . . . . ?
Gd1 O6 N3 O7 -0.7(10) . . . . ?
Gd1 O7 N3 O8 177.1(9) . . . . ?
Gd1 O7 N3 O6 0.7(10) . . . . ?
Gd1 O9 N4 O10 -14.6(14) . . . . ?
Gd1 O9 N4 O11 165.6(13) . . . . ?
Gd1 O10 N4 O9 14.3(14) . . . . ?
Gd1 O10 N4 O11 -165.9(13) . . . . ?
Cu1 O1 C1 C4 49.4(10) . . . . ?
Cu1 O2 C3 C4 -24.0(11) . . . . ?
Cu2 O3 C2 C4 3.2(11) . . . . ?
Cu2 O4 C11 C12 -26.3(14) . . . . ?
Cu2 N1 C5 C6 -161.3(7) . . . . ?
Cu2 N1 C5 C4 18.0(10) . . . . ?
Cu2 N1 C9 C8 163.6(8) . . . . ?
Cu2 N2 C13 C14 -179.4(9) . . . . ?
Cu2 N2 C13 C12 -2.3(14) . . . . ?
Cu2 N2 C17 C16 178.5(8) . . . . ?
Cu2 O5 C10 C12 -14.0(14) . . . . ?
O1 Cu1 O1 Gd1 -96.0(2) 2_665 . . . ?
O1 Cu1 O1 C1 82.3(7) 2_665 . . . ?
O1 C1 C4 C5 173.3(7) . . . . ?
O1 C1 C4 C2 55.0(10) . . . . ?
O1 C1 C4 C3 -69.2(10) . . . . ?
O3 C2 C4 C5 53.8(10) . . . . ?
O3 C2 C4 C1 172.5(7) . . . . ?
O3 C2 C4 C3 -64.7(10) . . . . ?
O2 Cu1 O1 Gd1 165.5(3) . . . . ?
O2 Cu1 O1 Gd1 3.8(3) 2_665 . . . ?
O2 Cu1 O1 C1 -16.2(7) . . . . ?
O2 Cu1 O1 C1 -177.9(7) 2_665 . . . ?
N1 C5 C4 C1 176.8(7) . . . . ?
N1 C5 C4 C2 -65.8(9) . . . . ?
N1 C5 C4 C3 56.8(9) . . . . ?
N2 C13 C14 C15 1.1(18) . . . . ?
N2 C13 C12 C11 -54.1(14) . . . . ?
N2 C13 C12 C10 72.1(13) . . . . ?
N2 C17 C16 C15 0.5(18) . . . . ?
C6 C5 C4 C1 -3.9(12) . . . . ?
C6 C5 C4 C2 113.5(9) . . . . ?
C6 C5 C4 C3 -123.9(9) . . . . ?
C6 C7 C8 C9 1.7(15) . . . . ?
C13 N2 C17 C16 0.3(15) . . . . ?
C13 C14 C15 C16 0(2) . . . . ?
C13 C12 C11 O4 70.5(14) . . . . ?
C13 C12 C10 O5 -53.4(15) . . . . ?
C5 N1 C9 C8 -1.1(14) . . . . ?
C5 C6 C7 C8 -0.7(16) . . . . ?
C5 C4 C3 O2 174.1(7) . . . . ?
C1 C4 C3 O2 54.9(10) . . . . ?
C2 C4 C3 O2 -66.0(10) . . . . ?
C17 N2 C13 C14 -1.1(16) . . . . ?
C17 N2 C13 C12 176.0(10) . . . . ?
C17 C16 C15 C14 0(2) . . . . ?
C7 C6 C5 N1 -1.2(14) . . . . ?
C7 C6 C5 C4 179.5(9) . . . . ?
C7 C8 C9 N1 -0.9(15) . . . . ?
C14 C13 C12 C11 122.9(12) . . . . ?
C14 C13 C12 C10 -110.9(13) . . . . ?
C12 C13 C14 C15 -175.9(12) . . . . ?
C9 N1 C5 C6 2.1(13) . . . . ?
C9 N1 C5 C4 -178.6(8) . . . . ?
C11 C12 C10 O5 73.5(14) . . . . ?
C10 C12 C11 O4 -57.4(14) . . . . ?

loop_
_exptl_oxdiff_crystal_face_indexfrac_h
_exptl_oxdiff_crystal_face_indexfrac_k
_exptl_oxdiff_crystal_face_indexfrac_l
_exptl_oxdiff_crystal_face_x
_exptl_oxdiff_crystal_face_y
_exptl_oxdiff_crystal_face_z
-2.6134 -7.3639 7.8192 0.2146 0.9102 0.3542
3.9534 10.3434 -2.8692 -0.1377 -0.5954 -0.7915
-1.4403 -2.7631 -10.2623 -0.1858 -0.7694 0.6111
2.2974 5.0318 9.3469 0.1499 0.6148 -0.7744
3.7119 -8.6812 6.0809 0.7192 0.6144 0.3245
-3.4932 8.9736 -5.8220 -0.7089 -0.6053 -0.3620
-9.1447 6.4430 2.4296 -0.9023 0.3154 -0.2938
-9.6526 -5.7029 -2.3496 -0.5662 0.2040 0.7986
-8.5964 7.3810 -1.7738 -0.9693 -0.0798 -0.2325
-9.2163 -4.4993 -4.8136 -0.6213 -0.0460 0.7822
-0.4558 11.1836 2.4377 -0.4147 -0.0386 -0.9091
9.1930 4.5453 4.8149 0.6178 0.0457 -0.7850
-6.3138 2.0585 -8.7008 -0.7145 -0.6108 0.3413
7.9257 -0.1473 -7.7138 0.4785 -0.8769 0.0451
8.0310 8.1166 -1.2323 0.2879 -0.5193 -0.8046
10.2489 -4.8155 1.8015 0.9997 -0.0239 -0.0100
-2.3596 -9.4232 5.7022 0.2748 0.7705 0.5752
-7.5707 -1.5662 7.8841 -0.3835 0.9211 0.0665

loop_
_smtbx_masks_void_nr
_smtbx_masks_void_average_x
_smtbx_masks_void_average_y
_smtbx_masks_void_average_z
_smtbx_masks_void_volume
_smtbx_masks_void_count_electrons
_smtbx_masks_void_content
1 0.000 0.000 0.500 180.1 30.8 ?
2 0.500 0.500 0.000 180.1 26.4 ?
